data_4027794
loop_
_publ_author_name
'Tarik Legdali'
'Amandine Roux'
'Carlos Platas-Iglesias'
'Franck Camerel'
'Aline M. Nonat'
'Lo\"ic J. Charbonni\`ere'

_publ_section_title
;
 Substitution-Assisted Stereochemical Control of Bispidone-Based Ligands
;
_journal_name_full 'Journal of Organic Chemistry'
_journal_page_first 11167
_journal_page_last 11176
_journal_paper_doi 10.1021/jo302248c
_journal_volume 77
_journal_year 2012
_chemical_compound_source 'synthesis as described'
_chemical_formula_moiety 'C28 H29 N5 O5'
_chemical_formula_sum 'C28 H29 N5 O5'
_chemical_formula_weight 515.56
_chemical_name_systematic
;
 ?
;
_space_group_IT_number 14
_symmetry_cell_setting monoclinic
_symmetry_Int_Tables_number 14
_symmetry_space_group_name_Hall '-P 2yn'
_symmetry_space_group_name_H-M 'P 1 21/n 1'
_atom_sites_solution_hydrogens geom
_atom_sites_solution_primary direct
_atom_sites_solution_secondary difmap
_audit_conform_dict_location ftp://ftp.iucr.org/pub/cif_core.dic
_audit_conform_dict_name cif_core.dic
_audit_conform_dict_version 2.3
_audit_creation_date 2011-01-04T17:20:34-00:00
_audit_creation_method 'WinGX routine CIF_UPDATE'
_cell_angle_alpha 90
_cell_angle_beta 98.834(2)
_cell_angle_gamma 90
_cell_formula_units_Z 4
_cell_length_a 10.5690(5)
_cell_length_b 21.4775(14)
_cell_length_c 11.5781(7)
_cell_measurement_reflns_used 6100
_cell_measurement_temperature 150(2)
_cell_measurement_theta_max 27.41
_cell_measurement_theta_min 2.17
_cell_measurement_wavelength 0.71073
_cell_volume 2597.0(3)
_computing_cell_refinement 'Bruker SMART (Bruker, 2002)'
_computing_data_collection 'Bruker SAINT (Bruker, 2002)'
_computing_data_reduction 'Bruker SAINT (Bruker, 2002)'
_computing_molecular_graphics 'Ortep-3 for Windows (Farrugia, 1997)'
_computing_publication_material
;
           WinGX publication routines (Farrugia, 1999),
           CRYSCAL (T. Roisnel, local program)
;
_computing_structure_refinement 'SHELXL-97 (Sheldrick, 1997)'
_computing_structure_solution 'SIR97 (Altomare et al., 1999))'
_diffrn_ambient_temperature 150(2)
_diffrn_detector 'CCD plate'
_diffrn_measured_fraction_theta_full 0.998
_diffrn_measured_fraction_theta_max 0.998
_diffrn_measurement_device_type 'APEXII, Bruker-AXS'
_diffrn_measurement_method 'CCD rotation images, thin slices'
_diffrn_radiation_monochromator graphite
_diffrn_radiation_probe x-ray
_diffrn_radiation_type MoK\a
_diffrn_radiation_wavelength 0.71073
_diffrn_reflns_av_R_equivalents 0.0448
_diffrn_reflns_av_unetI/netI 0.0381
_diffrn_reflns_limit_h_max 13
_diffrn_reflns_limit_h_min -13
_diffrn_reflns_limit_k_max 27
_diffrn_reflns_limit_k_min -26
_diffrn_reflns_limit_l_max 14
_diffrn_reflns_limit_l_min -15
_diffrn_reflns_number 23421
_diffrn_reflns_theta_full 27.47
_diffrn_reflns_theta_max 27.47
_diffrn_reflns_theta_min 2.99
_exptl_absorpt_coefficient_mu 0.093
_exptl_absorpt_correction_T_max 0.990
_exptl_absorpt_correction_T_min 0.873
_exptl_absorpt_correction_type multi-scan
_exptl_absorpt_process_details
;
  [Sheldrick, G.M. (2002). SADABS Bruker AXS Inc., Madison, Wisconsin, USA]
;
_exptl_crystal_colour colourless
_exptl_crystal_density_diffrn 1.319
_exptl_crystal_description prism
_exptl_crystal_F_000 1088
_exptl_crystal_size_max 0.42
_exptl_crystal_size_mid 0.28
_exptl_crystal_size_min 0.11
_refine_diff_density_max 0.287
_refine_diff_density_min -0.201
_refine_diff_density_rms 0.039
_refine_ls_extinction_method none
_refine_ls_goodness_of_fit_ref 1.03
_refine_ls_hydrogen_treatment constr
_refine_ls_matrix_type full
_refine_ls_number_parameters 334
_refine_ls_number_reflns 5924
_refine_ls_number_restraints 0
_refine_ls_restrained_S_all 1.03
_refine_ls_R_factor_all 0.0604
_refine_ls_R_factor_gt 0.041
_refine_ls_shift/su_max 0.024
_refine_ls_shift/su_mean 0.003
_refine_ls_structure_factor_coef Fsqd
_refine_ls_weighting_details 'calc w=1/[\s^2^(Fo^2^)+(0.0506P)^2^+0.4241P] where P=(Fo^2^+2Fc^2^)/3'
_refine_ls_weighting_scheme calc
_refine_ls_wR_factor_gt 0.0993
_refine_ls_wR_factor_ref 0.1095
_reflns_number_gt 4401
_reflns_number_total 5924
_reflns_threshold_expression >2sigma(I)
_cod_data_source_file jo302248c_si_001.cif
_cod_data_source_block job
_cod_original_sg_symbol_H-M 'P 21/n'
_cod_database_code 4027794

loop_
_symmetry_equiv_pos_as_xyz
'x, y, z'
'-x+1/2, y+1/2, -z+1/2'
'-x, -y, -z'
'x-1/2, -y-1/2, z-1/2'

loop_
_atom_site_label
_atom_site_type_symbol
_atom_site_fract_x
_atom_site_fract_y
_atom_site_fract_z
_atom_site_U_iso_or_equiv
_atom_site_adp_type
_atom_site_occupancy
_atom_site_symmetry_multiplicity
_atom_site_calc_flag
_atom_site_refinement_flags
C1 C 0.31461(14) 0.00010(7) 1.02141(12) 0.0329(3) Uani 1 1 d .
H1A H 0.247 -0.0065 1.0693 0.049 Uiso 1 1 calc R
H1B H 0.3644 0.0371 1.0492 0.049 Uiso 1 1 calc R
H1C H 0.3712 -0.0363 1.0275 0.049 Uiso 1 1 calc R
N2 N 0.25653(10) 0.00912(5) 0.89861(10) 0.0254(2) Uani 1 1 d .
C11 C 0.18248(12) 0.06714(6) 0.88936(11) 0.0240(3) Uani 1 1 d .
H11 H 0.1333 0.069 0.9565 0.029 Uiso 1 1 calc R
C12 C 0.27281(12) 0.12289(6) 0.89813(11) 0.0250(3) Uani 1 1 d .
C13 C 0.39644(13) 0.11832(7) 0.87242(13) 0.0314(3) Uani 1 1 d .
H13 H 0.4287 0.0795 0.8503 0.038 Uiso 1 1 calc R
C14 C 0.47163(14) 0.17103(8) 0.87949(14) 0.0384(4) Uani 1 1 d .
H14 H 0.5569 0.1688 0.8631 0.046 Uiso 1 1 calc R
C15 C 0.42258(15) 0.22690(7) 0.91045(14) 0.0377(4) Uani 1 1 d .
H15 H 0.4729 0.2638 0.9168 0.045 Uiso 1 1 calc R
C16 C 0.29815(15) 0.22747(7) 0.93186(14) 0.0389(4) Uani 1 1 d .
H16 H 0.2632 0.2662 0.9512 0.047 Uiso 1 1 calc R
N17 N 0.22291(11) 0.17700(6) 0.92719(11) 0.0343(3) Uani 1 1 d .
C21 C 0.19313(12) -0.04929(6) 0.85597(12) 0.0258(3) Uani 1 1 d .
H21 H 0.1479 -0.0662 0.919 0.031 Uiso 1 1 calc R
C22 C 0.29448(13) -0.09662(6) 0.83378(12) 0.0286(3) Uani 1 1 d .
N23 N 0.26398(12) -0.15647(6) 0.84850(11) 0.0347(3) Uani 1 1 d .
C24 C 0.35017(16) -0.19944(7) 0.82694(14) 0.0421(4) Uani 1 1 d .
H24 H 0.3302 -0.2421 0.8366 0.05 Uiso 1 1 calc R
C25 C 0.46534(16) -0.18538(8) 0.79177(15) 0.0440(4) Uani 1 1 d .
H25 H 0.5238 -0.2174 0.7792 0.053 Uiso 1 1 calc R
C27 C 0.49395(15) -0.12356(8) 0.77522(14) 0.0409(4) Uani 1 1 d .
H27 H 0.5721 -0.1123 0.7498 0.049 Uiso 1 1 calc R
C28 C 0.40731(13) -0.07837(7) 0.79612(13) 0.0334(3) Uani 1 1 d .
H28 H 0.4246 -0.0356 0.7849 0.04 Uiso 1 1 calc R
C31 C 0.00750(12) 0.01328(6) 0.75498(12) 0.02543(18) Uani 1 1 d .
O32 O -0.10824(9) 0.01081(5) 0.74196(10) 0.0369(3) Uani 1 1 d .
C41 C 0.08501(12) 0.07274(6) 0.77331(12) 0.02543(18) Uani 1 1 d .
C42 C -0.00629(12) 0.12742(6) 0.78123(12) 0.02543(18) Uani 1 1 d .
O43 O -0.03213(9) 0.16606(5) 0.70647(9) 0.0353(2) Uani 1 1 d .
O44 O -0.05757(9) 0.12518(4) 0.87985(9) 0.0306(2) Uani 1 1 d .
C45 C -0.13883(14) 0.17686(7) 0.89814(15) 0.0366(4) Uani 1 1 d .
H45A H -0.0926 0.2159 0.8915 0.055 Uiso 1 1 calc R
H45B H -0.1632 0.1739 0.9763 0.055 Uiso 1 1 calc R
H45C H -0.216 0.1759 0.8391 0.055 Uiso 1 1 calc R
C51 C 0.09270(12) -0.04235(6) 0.74252(12) 0.0258(3) Uani 1 1 d .
C52 C 0.00920(13) -0.10075(6) 0.72251(12) 0.0295(3) Uani 1 1 d .
O53 O -0.01425(11) -0.12690(5) 0.63004(9) 0.0394(3) Uani 1 1 d .
O54 O -0.03743(10) -0.11742(5) 0.81840(9) 0.0361(3) Uani 1 1 d .
C55 C -0.11554(17) -0.17298(8) 0.80713(17) 0.0496(4) Uani 1 1 d .
H55A H -0.1894 -0.1668 0.7458 0.074 Uiso 1 1 calc R
H55B H -0.1455 -0.1816 0.8815 0.074 Uiso 1 1 calc R
H55C H -0.0647 -0.2083 0.7864 0.074 Uiso 1 1 calc R
N61 N 0.22874(10) 0.02742(5) 0.64473(10) 0.0273(3) Uani 1 1 d .
C62 C 0.14921(12) 0.08126(6) 0.66260(12) 0.0266(3) Uani 1 1 d .
H62A H 0.0823 0.0867 0.5935 0.032 Uiso 1 1 calc R
H62B H 0.2028 0.1193 0.671 0.032 Uiso 1 1 calc R
C63 C 0.15265(13) -0.02935(6) 0.63126(12) 0.0282(3) Uani 1 1 d .
H63A H 0.2076 -0.0648 0.6162 0.034 Uiso 1 1 calc R
H63B H 0.0839 -0.0251 0.5633 0.034 Uiso 1 1 calc R
C64 C 0.29408(14) 0.03642(8) 0.54270(13) 0.0350(3) Uani 1 1 d .
H64A H 0.2331 0.0549 0.4783 0.042 Uiso 1 1 calc R
H64B H 0.3209 -0.0046 0.516 0.042 Uiso 1 1 calc R
C65 C 0.41000(13) 0.07802(7) 0.56841(12) 0.0315(3) Uani 1 1 d .
C66 C 0.41242(16) 0.13690(8) 0.52115(15) 0.0463(4) Uani 1 1 d .
H66 H 0.338 0.1537 0.4754 0.056 Uiso 1 1 calc R
C67 C 0.52422(18) 0.17103(9) 0.54117(17) 0.0571(5) Uani 1 1 d .
H67 H 0.528 0.2114 0.5084 0.069 Uiso 1 1 calc R
C68 C 0.63015(16) 0.14590(9) 0.60906(15) 0.0472(4) Uani 1 1 d .
H68 H 0.7087 0.1681 0.6232 0.057 Uiso 1 1 calc R
C69 C 0.61903(14) 0.08791(8) 0.65568(14) 0.0402(4) Uani 1 1 d .
H69 H 0.6914 0.0711 0.7046 0.048 Uiso 1 1 calc R
N70 N 0.51200(11) 0.05331(6) 0.63646(11) 0.0376(3) Uani 1 1 d .

loop_
_atom_site_aniso_label
_atom_site_aniso_U_11
_atom_site_aniso_U_22
_atom_site_aniso_U_33
_atom_site_aniso_U_23
_atom_site_aniso_U_13
_atom_site_aniso_U_12
C1 0.0373(8) 0.0308(8) 0.0274(7) -0.0029(6) -0.0052(6) 0.0059(6)
N2 0.0263(5) 0.0243(6) 0.0235(6) -0.0025(4) -0.0034(4) 0.0052(4)
C11 0.0245(6) 0.0262(7) 0.0213(6) -0.0014(5) 0.0030(5) 0.0046(5)
C12 0.0272(7) 0.0269(7) 0.0199(6) -0.0017(5) 0.0006(5) 0.0035(5)
C13 0.0270(7) 0.0340(8) 0.0331(8) -0.0053(6) 0.0044(6) 0.0015(6)
C14 0.0301(7) 0.0454(9) 0.0405(9) -0.0038(7) 0.0082(6) -0.0039(7)
C15 0.0424(8) 0.0327(8) 0.0374(9) -0.0004(6) 0.0041(7) -0.0089(7)
C16 0.0446(9) 0.0280(8) 0.0445(9) -0.0055(7) 0.0078(7) 0.0007(7)
N17 0.0349(6) 0.0292(7) 0.0393(7) -0.0063(5) 0.0076(5) 0.0035(5)
C21 0.0275(6) 0.0248(7) 0.0240(7) -0.0017(5) 0.0003(5) 0.0047(5)
C22 0.0322(7) 0.0277(7) 0.0233(7) -0.0029(5) -0.0042(5) 0.0068(6)
N23 0.0434(7) 0.0283(7) 0.0309(7) -0.0022(5) 0.0008(5) 0.0074(5)
C24 0.0584(10) 0.0275(8) 0.0381(9) -0.0048(7) 0.0005(7) 0.0129(7)
C25 0.0497(10) 0.0413(9) 0.0395(9) -0.0093(7) 0.0017(7) 0.0216(8)
C27 0.0370(8) 0.0460(10) 0.0393(9) -0.0087(7) 0.0042(7) 0.0121(7)
C28 0.0330(7) 0.0315(8) 0.0348(8) -0.0038(6) 0.0016(6) 0.0065(6)
C31 0.0235(4) 0.0266(4) 0.0252(4) -0.0003(3) 0.0005(3) 0.0027(3)
O32 0.0245(5) 0.0334(6) 0.0509(7) -0.0031(5) -0.0006(4) 0.0028(4)
C41 0.0235(4) 0.0266(4) 0.0252(4) -0.0003(3) 0.0005(3) 0.0027(3)
C42 0.0235(4) 0.0266(4) 0.0252(4) -0.0003(3) 0.0005(3) 0.0027(3)
O43 0.0400(6) 0.0293(5) 0.0362(6) 0.0043(4) 0.0043(4) 0.0093(4)
O44 0.0286(5) 0.0286(5) 0.0364(6) 0.0026(4) 0.0106(4) 0.0078(4)
C45 0.0346(8) 0.0328(8) 0.0438(9) -0.0050(7) 0.0103(7) 0.0088(6)
C51 0.0254(6) 0.0257(7) 0.0249(7) -0.0028(5) -0.0003(5) 0.0036(5)
C52 0.0285(7) 0.0282(7) 0.0294(8) -0.0004(6) -0.0030(6) 0.0059(6)
O53 0.0533(7) 0.0311(6) 0.0307(6) -0.0043(4) -0.0036(5) -0.0043(5)
O54 0.0380(6) 0.0334(6) 0.0372(6) -0.0042(4) 0.0070(5) -0.0054(4)
C55 0.0564(10) 0.0420(10) 0.0517(11) -0.0031(8) 0.0131(9) -0.0166(8)
N61 0.0264(6) 0.0320(6) 0.0235(6) -0.0035(5) 0.0040(4) 0.0030(5)
C62 0.0269(6) 0.0284(7) 0.0236(7) 0.0003(5) 0.0015(5) 0.0032(5)
C63 0.0284(7) 0.0308(7) 0.0237(7) -0.0042(6) -0.0015(5) 0.0048(6)
C64 0.0332(7) 0.0484(9) 0.0241(7) -0.0055(6) 0.0061(6) 0.0011(7)
C65 0.0305(7) 0.0427(9) 0.0222(7) -0.0039(6) 0.0073(5) 0.0047(6)
C66 0.0424(9) 0.0552(11) 0.0378(9) 0.0143(8) -0.0048(7) 0.0007(8)
C67 0.0597(11) 0.0572(11) 0.0504(11) 0.0188(9) -0.0042(9) -0.0122(9)
C68 0.0390(9) 0.0653(12) 0.0369(9) 0.0023(8) 0.0052(7) -0.0109(8)
C69 0.0294(7) 0.0522(10) 0.0386(9) -0.0054(8) 0.0043(6) 0.0080(7)
N70 0.0322(6) 0.0406(7) 0.0399(7) -0.0037(6) 0.0057(5) 0.0092(6)

loop_
_atom_type_symbol
_atom_type_description
_atom_type_scat_dispersion_real
_atom_type_scat_dispersion_imag
_atom_type_scat_source
C C 0.0033 0.0016 'International Tables Vol C Tables 4.2.6.8 and 6.1.1.4'
H H 0 0 'International Tables Vol C Tables 4.2.6.8 and 6.1.1.4'
N N 0.0061 0.0033 'International Tables Vol C Tables 4.2.6.8 and 6.1.1.4'
O O 0.0106 0.006 'International Tables Vol C Tables 4.2.6.8 and 6.1.1.4'

loop_
_geom_angle_atom_site_label_1
_geom_angle_atom_site_label_2
_geom_angle_atom_site_label_3
_geom_angle
N2 C1 H1A 109.5
N2 C1 H1B 109.5
H1A C1 H1B 109.5
N2 C1 H1C 109.5
H1A C1 H1C 109.5
H1B C1 H1C 109.5
C11 N2 C21 119.31(10)
C11 N2 C1 108.72(10)
C21 N2 C1 108.23(11)
N2 C11 C12 109.92(10)
N2 C11 C41 113.64(10)
C12 C11 C41 108.60(10)
N2 C11 H11 108.2
C12 C11 H11 108.2
C41 C11 H11 108.2
N17 C12 C13 122.35(13)
N17 C12 C11 115.54(11)
C13 C12 C11 122.05(12)
C14 C13 C12 118.85(13)
C14 C13 H13 120.6
C12 C13 H13 120.6
C15 C14 C13 119.66(14)
C15 C14 H14 120.2
C13 C14 H14 120.2
C14 C15 C16 117.61(14)
C14 C15 H15 121.2
C16 C15 H15 121.2
N17 C16 C15 124.29(14)
N17 C16 H16 117.9
C15 C16 H16 117.9
C16 N17 C12 117.22(12)
N2 C21 C22 109.21(10)
N2 C21 C51 114.58(11)
C22 C21 C51 108.98(10)
N2 C21 H21 108
C22 C21 H21 108
C51 C21 H21 108
N23 C22 C28 123.03(13)
N23 C22 C21 115.33(12)
C28 C22 C21 121.58(13)
C22 N23 C24 116.76(14)
N23 C24 C25 123.99(15)
N23 C24 H24 118
C25 C24 H24 118
C24 C25 C27 118.34(14)
C24 C25 H25 120.8
C27 C25 H25 120.8
C28 C27 C25 119.08(15)
C28 C27 H27 120.5
C25 C27 H27 120.5
C27 C28 C22 118.78(14)
C27 C28 H28 120.6
C22 C28 H28 120.6
O32 C31 C41 124.68(12)
O32 C31 C51 123.86(12)
C41 C31 C51 111.19(10)
C31 C41 C42 108.83(10)
C31 C41 C62 106.24(11)
C42 C41 C62 108.59(11)
C31 C41 C11 109.00(11)
C42 C41 C11 110.17(10)
C62 C41 C11 113.85(10)
O43 C42 O44 124.29(12)
O43 C42 C41 124.24(13)
O44 C42 C41 111.41(11)
C42 O44 C45 115.28(11)
O44 C45 H45A 109.5
O44 C45 H45B 109.5
H45A C45 H45B 109.5
O44 C45 H45C 109.5
H45A C45 H45C 109.5
H45B C45 H45C 109.5
C31 C51 C52 108.85(10)
C31 C51 C63 105.21(11)
C52 C51 C63 108.81(11)
C31 C51 C21 109.36(10)
C52 C51 C21 110.50(11)
C63 C51 C21 113.89(11)
O53 C52 O54 124.46(13)
O53 C52 C51 123.62(13)
O54 C52 C51 111.88(12)
C52 O54 C55 115.22(12)
O54 C55 H55A 109.5
O54 C55 H55B 109.5
H55A C55 H55B 109.5
O54 C55 H55C 109.5
H55A C55 H55C 109.5
H55B C55 H55C 109.5
C63 N61 C62 110.93(10)
C63 N61 C64 110.12(11)
C62 N61 C64 111.15(11)
N61 C62 C41 110.96(11)
N61 C62 H62A 109.4
C41 C62 H62A 109.4
N61 C62 H62B 109.4
C41 C62 H62B 109.4
H62A C62 H62B 108
N61 C63 C51 110.63(11)
N61 C63 H63A 109.5
C51 C63 H63A 109.5
N61 C63 H63B 109.5
C51 C63 H63B 109.5
H63A C63 H63B 108.1
N61 C64 C65 112.76(11)
N61 C64 H64A 109
C65 C64 H64A 109
N61 C64 H64B 109
C65 C64 H64B 109
H64A C64 H64B 107.8
N70 C65 C66 122.19(14)
N70 C65 C64 115.86(13)
C66 C65 C64 121.91(13)
C67 C66 C65 119.20(15)
C67 C66 H66 120.4
C65 C66 H66 120.4
C68 C67 C66 119.25(17)
C68 C67 H67 120.4
C66 C67 H67 120.4
C69 C68 C67 118.05(16)
C69 C68 H68 121
C67 C68 H68 121
N70 C69 C68 123.98(15)
N70 C69 H69 118
C68 C69 H69 118
C69 N70 C65 117.28(14)

loop_
_geom_bond_atom_site_label_1
_geom_bond_atom_site_label_2
_geom_bond_distance
C1 N2 1.4723(17)
C1 H1A 0.98
C1 H1B 0.98
C1 H1C 0.98
N2 C11 1.4666(16)
N2 C21 1.4713(17)
C11 C12 1.5251(18)
C11 C41 1.5672(17)
C11 H11 1
C12 N17 1.3403(17)
C12 C13 1.3874(19)
C13 C14 1.378(2)
C13 H13 0.95
C14 C15 1.376(2)
C14 H14 0.95
C15 C16 1.375(2)
C15 H15 0.95
C16 N17 1.3404(19)
C16 H16 0.95
C21 C22 1.5269(18)
C21 C51 1.5639(17)
C21 H21 1
C22 N23 1.3424(19)
C22 C28 1.388(2)
N23 C24 1.3467(19)
C24 C25 1.375(2)
C24 H24 0.95
C25 C27 1.382(2)
C25 H25 0.95
C27 C28 1.381(2)
C27 H27 0.95
C28 H28 0.95
C31 O32 1.2105(16)
C31 C41 1.5146(18)
C31 C51 1.5163(18)
C41 C42 1.5316(18)
C41 C62 1.5504(19)
C42 O43 1.1999(16)
C42 O44 1.3378(17)
O44 C45 1.4388(16)
C45 H45A 0.98
C45 H45B 0.98
C45 H45C 0.98
C51 C52 1.5307(19)
C51 C63 1.5458(19)
C52 O53 1.2006(17)
C52 O54 1.3311(18)
O54 C55 1.4456(18)
C55 H55A 0.98
C55 H55B 0.98
C55 H55C 0.98
N61 C63 1.4557(17)
N61 C62 1.4628(17)
N61 C64 1.4698(18)
C62 H62A 0.99
C62 H62B 0.99
C63 H63A 0.99
C63 H63B 0.99
C64 C65 1.509(2)
C64 H64A 0.99
C64 H64B 0.99
C65 N70 1.3430(18)
C65 C66 1.380(2)
C66 C67 1.380(2)
C66 H66 0.95
C67 C68 1.376(2)
C67 H67 0.95
C68 C69 1.370(2)
C68 H68 0.95
C69 N70 1.343(2)
C69 H69 0.95

loop_
_geom_torsion_atom_site_label_1
_geom_torsion_atom_site_label_2
_geom_torsion_atom_site_label_3
_geom_torsion_atom_site_label_4
_geom_torsion
C21 N2 C11 C12 -160.58(11)
C1 N2 C11 C12 74.75(13)
C21 N2 C11 C41 -38.63(16)
C1 N2 C11 C41 -163.31(11)
N2 C11 C12 N17 -160.09(11)
C41 C11 C12 N17 75.01(14)
N2 C11 C12 C13 22.76(17)
C41 C11 C12 C13 -102.14(14)
N17 C12 C13 C14 1.5(2)
C11 C12 C13 C14 178.41(13)
C12 C13 C14 C15 -0.7(2)
C13 C14 C15 C16 -0.7(2)
C14 C15 C16 N17 1.6(2)
C15 C16 N17 C12 -0.9(2)
C13 C12 N17 C16 -0.7(2)
C11 C12 N17 C16 -177.80(12)
C11 N2 C21 C22 159.76(11)
C1 N2 C21 C22 -75.32(13)
C11 N2 C21 C51 37.20(16)
C1 N2 C21 C51 162.12(11)
N2 C21 C22 N23 149.96(11)
C51 C21 C22 N23 -84.19(14)
N2 C21 C22 C28 -32.72(17)
C51 C21 C22 C28 93.13(15)
C28 C22 N23 C24 1.2(2)
C21 C22 N23 C24 178.51(12)
C22 N23 C24 C25 0.2(2)
N23 C24 C25 C27 -1.3(3)
C24 C25 C27 C28 0.9(2)
C25 C27 C28 C22 0.4(2)
N23 C22 C28 C27 -1.5(2)
C21 C22 C28 C27 -178.63(13)
O32 C31 C41 C42 4.00(19)
C51 C31 C41 C42 178.16(11)
O32 C31 C41 C62 -112.75(15)
C51 C31 C41 C62 61.40(13)
O32 C31 C41 C11 124.18(14)
C51 C31 C41 C11 -61.67(14)
N2 C11 C41 C31 49.23(14)
C12 C11 C41 C31 171.90(10)
N2 C11 C41 C42 168.57(11)
C12 C11 C41 C42 -68.76(13)
N2 C11 C41 C62 -69.17(14)
C12 C11 C41 C62 53.51(14)
C31 C41 C42 O43 -108.04(15)
C62 C41 C42 O43 7.20(18)
C11 C41 C42 O43 132.52(14)
C31 C41 C42 O44 69.41(13)
C62 C41 C42 O44 -175.35(10)
C11 C41 C42 O44 -50.03(14)
O43 C42 O44 C45 -6.14(19)
C41 C42 O44 C45 176.41(11)
O32 C31 C51 C52 -4.98(19)
C41 C31 C51 C52 -179.19(11)
O32 C31 C51 C63 111.50(15)
C41 C31 C51 C63 -62.71(13)
O32 C31 C51 C21 -125.79(14)
C41 C31 C51 C21 60.00(14)
N2 C21 C51 C31 -46.08(15)
C22 C21 C51 C31 -168.76(11)
N2 C21 C51 C52 -165.88(11)
C22 C21 C51 C52 71.44(14)
N2 C21 C51 C63 71.29(14)
C22 C21 C51 C63 -51.39(15)
C31 C51 C52 O53 106.99(15)
C63 C51 C52 O53 -7.17(18)
C21 C51 C52 O53 -132.90(14)
C31 C51 C52 O54 -70.76(14)
C63 C51 C52 O54 175.09(10)
C21 C51 C52 O54 49.35(14)
O53 C52 O54 C55 3.4(2)
C51 C52 O54 C55 -178.90(12)
C63 N61 C62 C41 59.50(14)
C64 N61 C62 C41 -177.61(10)
C31 C41 C62 N61 -57.92(13)
C42 C41 C62 N61 -174.83(10)
C11 C41 C62 N61 62.04(14)
C62 N61 C63 C51 -61.36(13)
C64 N61 C63 C51 175.16(10)
C31 C51 C63 N61 61.12(13)
C52 C51 C63 N61 177.63(10)
C21 C51 C63 N61 -58.63(14)
C63 N61 C64 C65 -157.97(12)
C62 N61 C64 C65 78.68(14)
N61 C64 C65 N70 71.86(16)
N61 C64 C65 C66 -110.52(17)
N70 C65 C66 C67 2.0(3)
C64 C65 C66 C67 -175.43(16)
C65 C66 C67 C68 -0.9(3)
C66 C67 C68 C69 -1.0(3)
C67 C68 C69 N70 2.0(3)
C68 C69 N70 C65 -0.9(2)
C66 C65 N70 C69 -1.2(2)
C64 C65 N70 C69 176.43(13)
